data_2205193
loop_
_publ_author_name
'Shailesh Upreti'
'A. Ramanan'

_publ_section_title
;
 Butane-1,4-diammonium diphosphopentamolybdate: a new
 inorganic--organic hybrid solid
;
_journal_issue 3
_journal_name_full 'Acta Crystallographica Section E'
_journal_page_first m414
_journal_page_last m416
_journal_paper_doi 10.1107/S1600536805001856
_journal_volume 61
_journal_year 2005
_chemical_formula_iupac '(C4 H14 N2)2 [Mo5 O15 (H2 P O4)2], H2 O'
_chemical_formula_moiety 'H2 Mo5 O23 P2, 2(C4 H14 N2), H2 O'
_chemical_formula_sum 'C8 H32 Mo5 N4 O24 P2'
_chemical_formula_weight 1110.02
_chemical_name_systematic
;
bis(butane-1,4-diammonium) bis(hydrogenphosphato)pentamolybdate monohydrate,
;
_space_group_IT_number 61
_symmetry_cell_setting orthorhombic
_symmetry_space_group_name_Hall '-P 2ac 2ab'
_symmetry_space_group_name_H-M 'P b c a'
_atom_sites_solution_hydrogens geom
_atom_sites_solution_primary direct
_atom_sites_solution_secondary difmap
_cell_angle_alpha 90.00
_cell_angle_beta 90.00
_cell_angle_gamma 90.00
_cell_formula_units_Z 8
_cell_length_a 19.4776(16)
_cell_length_b 14.0453(11)
_cell_length_c 21.1035(17)
_cell_measurement_reflns_used 8918
_cell_measurement_temperature 273(2)
_cell_measurement_theta_max 28.28
_cell_measurement_theta_min 2.41
_cell_volume 5773.3(8)
_computing_cell_refinement SMART
_computing_data_collection 'SMART (Bruker, 1997)'
_computing_data_reduction 'SAINT (Bruker, 1997)'
_computing_molecular_graphics
;
SHELXTL (Bruker, 1998) and Diamond (Klaus, 1999)
;
_computing_publication_material SHELXTL
_computing_structure_refinement 'SHELXL97 (Sheldrick, 1997)'
_computing_structure_solution 'SHELXS97 (Sheldrick, 1990)'
_diffrn_ambient_temperature 273(2)
_diffrn_measured_fraction_theta_full 1.000
_diffrn_measured_fraction_theta_max 1.000
_diffrn_measurement_device_type 'Bruker SMART CCD area-detector'
_diffrn_measurement_method '\f and \w'
_diffrn_radiation_monochromator graphite
_diffrn_radiation_source 'fine-focus sealed tube'
_diffrn_radiation_type MoK\a
_diffrn_radiation_wavelength 0.71073
_diffrn_reflns_av_R_equivalents 0.0674
_diffrn_reflns_av_sigmaI/netI 0.0275
_diffrn_reflns_limit_h_max 23
_diffrn_reflns_limit_h_min -23
_diffrn_reflns_limit_k_max 17
_diffrn_reflns_limit_k_min -16
_diffrn_reflns_limit_l_max 25
_diffrn_reflns_limit_l_min -25
_diffrn_reflns_number 41302
_diffrn_reflns_theta_full 25.50
_diffrn_reflns_theta_max 25.50
_diffrn_reflns_theta_min 2.03
_diffrn_standards_decay_% <1%
_diffrn_standards_interval_count 0
_diffrn_standards_number 0
_exptl_absorpt_coefficient_mu 2.327
_exptl_absorpt_correction_T_max 0.752
_exptl_absorpt_correction_T_min 0.571
_exptl_absorpt_correction_type multi-scan
_exptl_absorpt_process_details '(SADABS; Bruker, 2000)'
_exptl_crystal_colour colorless
_exptl_crystal_density_diffrn 2.554
_exptl_crystal_density_method 'not measured'
_exptl_crystal_description Block
_exptl_crystal_F_000 4320
_exptl_crystal_size_max 0.351
_exptl_crystal_size_mid 0.201
_exptl_crystal_size_min 0.121
_refine_diff_density_max 0.674
_refine_diff_density_min -1.420
_refine_ls_extinction_method none
_refine_ls_goodness_of_fit_ref 1.283
_refine_ls_hydrogen_treatment constr
_refine_ls_matrix_type full
_refine_ls_number_parameters 420
_refine_ls_number_reflns 5372
_refine_ls_number_restraints 0
_refine_ls_restrained_S_all 1.283
_refine_ls_R_factor_all 0.0273
_refine_ls_R_factor_gt 0.0269
_refine_ls_shift/su_max 0.001
_refine_ls_shift/su_mean 0.000
_refine_ls_structure_factor_coef Fsqd
_refine_ls_weighting_details 'calc w=1/[\s^2^(Fo^2^)+(0.0372P)^2^+6.1694P] where P=(Fo^2^+2Fc^2^)/3'
_refine_ls_weighting_scheme calc
_refine_ls_wR_factor_gt 0.0747
_refine_ls_wR_factor_ref 0.0751
_reflns_number_gt 5289
_reflns_number_total 5372
_reflns_threshold_expression I>2\s(I)
_cod_data_source_file ac6148.cif
_cod_data_source_block I
_cod_depositor_comments
;
The following automatic conversions were performed:
'_symmetry_cell_setting' value 'Orthorhombic' changed to 'orthorhombic'
according to '/home/saulius/struct/CIF-dictionaries/cif_core.dic'
dictionary named 'cif_core.dic' version 2.4.1 from 2010-06-29.

Automatic conversion script
Id: cif_fix_enum 1527 2010-12-29 10:47:43Z saulius 

The following automatic conversions were performed:

'_symmetry_cell_setting' value 'Orthorhombic' changed to
'orthorhombic' according to
/home/saulius/struct/CIF-dictionaries/cif_core.dic dictionary named
'cif_core.dic' version 2.4.1 from 2010-06-29.

Automatic conversion script
Id: cif_fix_values 1715 2011-07-08 13:25:40Z adriana 
;
_cod_database_code 2205193
_cod_database_fobs_code 2205193

loop_
_symmetry_equiv_pos_as_xyz
'x, y, z'
'-x+1/2, -y, z+1/2'
'-x, y+1/2, -z+1/2'
'x+1/2, -y+1/2, -z'
'-x, -y, -z'
'x-1/2, y, -z-1/2'
'x, -y-1/2, z-1/2'
'-x-1/2, y-1/2, z'

loop_
_atom_site_label
_atom_site_fract_x
_atom_site_fract_y
_atom_site_fract_z
_atom_site_U_iso_or_equiv
_atom_site_adp_type
_atom_site_calc_flag
_atom_site_refinement_flags
_atom_site_occupancy
_atom_site_type_symbol
Mo1 0.742210(13) 0.802916(18) 0.618878(12) 0.01797(8) Uani d . 1 Mo
Mo2 0.574306(13) 0.793388(18) 0.659101(13) 0.01952(8) Uani d . 1 Mo
Mo3 0.728973(14) 0.878777(19) 0.877404(12) 0.01999(9) Uani d . 1 Mo
Mo4 0.838192(14) 0.846643(18) 0.752507(12) 0.01977(9) Uani d . 1 Mo
Mo5 0.566457(13) 0.890838(18) 0.821084(13) 0.01946(9) Uani d . 1 Mo
P1 0.68567(4) 0.71073(5) 0.76677(4) 0.01713(16) Uani d . 1 P
P2 0.68748(4) 0.97195(5) 0.72401(4) 0.01557(15) Uani d . 1 P
O1 0.78934(13) 0.70844(16) 0.59310(12) 0.0306(5) Uani d . 1 O
O2 0.74196(12) 0.87963(17) 0.55643(12) 0.0295(5) Uani d . 1 O
O3 0.65248(11) 0.74502(15) 0.61258(10) 0.0219(4) Uani d . 1 O
O4 0.81121(11) 0.87220(15) 0.66736(10) 0.0216(4) Uani d . 1 O
O5 0.74774(11) 0.73412(15) 0.72407(10) 0.0211(4) Uani d . 1 O
O6 0.67238(11) 0.88793(14) 0.67971(10) 0.0193(4) Uani d . 1 O
O7 0.51561(12) 0.70462(17) 0.64624(12) 0.0306(5) Uani d . 1 O
O8 0.54797(14) 0.88055(18) 0.60907(13) 0.0344(6) Uani d . 1 O
O9 0.62482(11) 0.68073(15) 0.72737(11) 0.0219(4) Uani d . 1 O
O10 0.54705(12) 0.84210(15) 0.73893(11) 0.0249(5) Uani d . 1 O
O11 0.53313(14) 0.80416(17) 0.86783(13) 0.0350(6) Uani d . 1 O
O12 0.50904(12) 0.98204(16) 0.83097(11) 0.0264(5) Uani d . 1 O
O13 0.62337(11) 1.00362(15) 0.75775(10) 0.0208(4) Uani d . 1 O
O14 0.66667(11) 0.79504(14) 0.80987(10) 0.0205(4) Uani d . 1 O
O15 0.63951(11) 0.93615(15) 0.87485(10) 0.0221(5) Uani d . 1 O
O16 0.72285(14) 0.80675(19) 0.94152(12) 0.0372(6) Uani d . 1 O
O17 0.77222(13) 0.97581(17) 0.90577(12) 0.0335(6) Uani d . 1 O
O18 0.74474(11) 0.94827(15) 0.77168(10) 0.0204(4) Uani d . 1 O
O19 0.80327(11) 0.81389(15) 0.83490(10) 0.0223(4) Uani d . 1 O
O20 0.89375(12) 0.75377(18) 0.74443(12) 0.0316(5) Uani d . 1 O
O21 0.88894(13) 0.94274(18) 0.76624(13) 0.0332(5) Uani d . 1 O
O22 0.71487(12) 1.05157(14) 0.67790(11) 0.0252(5) Uani d . 1 O
O23 0.70808(14) 0.63025(16) 0.81421(11) 0.0318(5) Uani d . 1 O
N1 0.62567(15) -0.0390(2) 1.11890(14) 0.0277(6) Uani d . 1 N
N2 0.62929(15) 0.14530(19) 0.86939(13) 0.0263(6) Uani d . 1 N
N3 0.34222(19) 0.9621(3) 0.47668(17) 0.0522(10) Uani d . 1 N
N4 0.49966(15) 0.8857(2) 0.27993(14) 0.0292(6) Uani d . 1 N
C1 0.61874(18) -0.0181(2) 1.05008(17) 0.0299(7) Uani d . 1 C
C2 0.58450(17) 0.0774(2) 1.04039(16) 0.0266(7) Uani d . 1 C
C3 0.57524(17) 0.1026(3) 0.97074(17) 0.0292(7) Uani d . 1 C
C4 0.64066(17) 0.1347(2) 0.93902(15) 0.0258(7) Uani d . 1 C
C5 0.3974(2) 0.8968(3) 0.49671(18) 0.0368(8) Uani d . 1 C
C6 0.46018(19) 0.9066(3) 0.45515(18) 0.0356(8) Uani d . 1 C
C7 0.44741(17) 0.8851(2) 0.38598(17) 0.0285(7) Uani d . 1 C
C8 0.51056(16) 0.9084(2) 0.34797(15) 0.0269(7) Uani d . 1 C
H22B 0.6272 0.0935 0.8505 0.057(15) Uiso d R 1 H
H3B 0.5563 0.0455 0.9487 0.043(12) Uiso d R 1 H
H7A 0.4103 0.9246 0.3689 0.030(10) Uiso d R 1 H
H2A 0.6088 0.1215 1.0570 0.029(12) Uiso d R 1 H
H3A 0.5448 0.1505 0.9651 0.041(12) Uiso d R 1 H
H8B 0.5478 0.8744 0.3588 0.040(11) Uiso d R 1 H
H42C 0.4822 0.8269 0.2762 0.072(17) Uiso d R 1 H
H6B 0.4952 0.8708 0.4705 0.065(15) Uiso d R 1 H
H2B 0.5404 0.0737 1.0570 0.040(11) Uiso d R 1 H
H1A 0.5951 -0.0675 1.0314 0.050(13) Uiso d R 1 H
H7B 0.4335 0.8234 0.3840 0.028(10) Uiso d R 1 H
H12A 0.5880 -0.0464 1.1362 0.025(10) Uiso d R 1 H
H8A 0.5135 0.9791 0.3440 0.039(11) Uiso d R 1 H
H1P 0.7080 0.5630 0.7988 0.039(11) Uiso d R 1 H
H1B 0.6645 -0.0239 1.0283 0.036(11) Uiso d R 1 H
H4A 0.6570 0.1962 0.9534 0.052(13) Uiso d R 1 H
H12B 0.6430 -0.0960 1.1155 0.063(16) Uiso d R 1 H
H22C 0.6605 0.1828 0.8491 0.056(14) Uiso d R 1 H
H4B 0.6776 0.0803 0.9389 0.065(15) Uiso d R 1 H
H12C 0.6566 0.0035 1.1379 0.040(11) Uiso d R 1 H
H22A 0.5840 0.1675 0.8568 0.064(16) Uiso d R 1 H
H42B 0.5398 0.8815 0.2556 0.064(16) Uiso d R 1 H
H5B 0.3805 0.8292 0.4949 0.054(13) Uiso d R 1 H
H5A 0.4111 0.9154 0.5410 0.036(11) Uiso d R 1 H
H42A 0.4696 0.9329 0.2599 0.042(12) Uiso d R 1 H
H6A 0.4734 0.9753 0.4564 0.055(14) Uiso d R 1 H
H2P 0.7135 1.1122 0.6884 0.048(13) Uiso d R 1 H
H32A 0.3569 1.0219 0.4794 0.079 Uiso calc R 1 H
H32B 0.3059 0.9544 0.5018 0.079 Uiso calc R 1 H
H32C 0.3304 0.9492 0.4369 0.079 Uiso calc R 1 H
H1W 0.8489 0.1343 0.9234 0.048(13) Uiso d R 1 H
H2W 0.8901 0.1846 0.9831 0.048(13) Uiso d R. 1 H
O1W 0.8674(2) 0.1355(4) 0.9583(3) 0.0995(17) Uani d . 1 O

loop_
_atom_site_aniso_label
_atom_site_aniso_U_11
_atom_site_aniso_U_22
_atom_site_aniso_U_33
_atom_site_aniso_U_12
_atom_site_aniso_U_13
_atom_site_aniso_U_23
Mo1 0.01703(14) 0.01652(14) 0.02034(15) 0.00051(9) 0.00165(9) 0.00050(9)
Mo2 0.01616(14) 0.01764(14) 0.02475(16) -0.00061(9) -0.00176(10) -0.00303(10)
Mo3 0.02128(15) 0.01856(14) 0.02011(15) 0.00348(10) -0.00234(10) -0.00084(9)
Mo4 0.01518(15) 0.02002(15) 0.02411(15) 0.00135(9) -0.00094(9) 0.00187(10)
Mo5 0.01691(14) 0.01637(14) 0.02511(16) -0.00009(9) 0.00342(10) -0.00257(10)
P1 0.0176(4) 0.0124(3) 0.0214(4) 0.0009(3) 0.0023(3) 0.0003(3)
P2 0.0147(3) 0.0121(3) 0.0199(4) -0.0004(3) -0.0012(3) 0.0005(3)
O1 0.0301(13) 0.0268(12) 0.0350(13) 0.0070(10) 0.0062(10) -0.0036(10)
O2 0.0295(12) 0.0307(12) 0.0282(13) -0.0011(10) -0.0003(10) 0.0082(10)
O3 0.0221(11) 0.0190(10) 0.0246(11) -0.0010(9) 0.0000(9) -0.0040(8)
O4 0.0181(11) 0.0233(11) 0.0235(11) -0.0016(8) 0.0010(9) 0.0039(8)
O5 0.0172(10) 0.0205(10) 0.0256(11) 0.0016(8) 0.0027(8) 0.0039(9)
O6 0.0161(10) 0.0175(10) 0.0244(11) -0.0011(8) -0.0001(8) -0.0030(8)
O7 0.0228(12) 0.0311(13) 0.0379(13) -0.0075(10) -0.0018(10) -0.0067(10)
O8 0.0348(14) 0.0303(13) 0.0379(14) 0.0073(11) -0.0066(11) 0.0012(10)
O9 0.0195(11) 0.0183(10) 0.0278(11) -0.0041(8) 0.0018(9) -0.0022(9)
O10 0.0175(11) 0.0254(12) 0.0320(12) -0.0018(8) -0.0003(9) -0.0075(9)
O11 0.0351(14) 0.0260(12) 0.0437(15) -0.0049(10) 0.0142(12) 0.0030(10)
O12 0.0212(11) 0.0254(12) 0.0326(12) 0.0039(9) 0.0041(9) -0.0039(9)
O13 0.0183(10) 0.0172(10) 0.0269(11) 0.0038(8) 0.0008(9) -0.0014(8)
O14 0.0187(10) 0.0175(10) 0.0253(11) 0.0012(8) 0.0005(8) -0.0028(8)
O15 0.0218(11) 0.0204(10) 0.0243(11) 0.0032(9) 0.0004(8) -0.0039(8)
O16 0.0434(15) 0.0379(14) 0.0303(13) 0.0115(12) 0.0034(11) 0.0097(11)
O17 0.0325(13) 0.0286(13) 0.0393(14) 0.0017(10) -0.0102(11) -0.0098(11)
O18 0.0182(10) 0.0190(10) 0.0239(11) 0.0030(8) -0.0031(8) -0.0009(8)
O19 0.0206(11) 0.0225(10) 0.0239(11) 0.0041(9) -0.0016(9) 0.0018(8)
O20 0.0237(12) 0.0336(13) 0.0376(13) 0.0098(10) 0.0011(10) 0.0015(10)
O21 0.0243(12) 0.0338(13) 0.0414(14) -0.0071(10) -0.0041(11) 0.0013(11)
O22 0.0301(12) 0.0157(10) 0.0299(12) -0.0030(9) 0.0021(10) 0.0043(9)
O23 0.0469(15) 0.0181(11) 0.0304(13) 0.0067(10) 0.0004(11) 0.0042(9)
N1 0.0266(15) 0.0233(14) 0.0333(15) -0.0033(12) -0.0005(12) 0.0050(11)
N2 0.0310(15) 0.0222(14) 0.0257(14) -0.0055(11) 0.0025(12) 0.0016(11)
N3 0.048(2) 0.066(2) 0.0421(19) 0.0276(19) 0.0087(17) -0.0002(18)
N4 0.0245(15) 0.0348(15) 0.0284(15) 0.0021(12) 0.0020(12) -0.0006(12)
C1 0.0330(18) 0.0251(16) 0.0314(17) -0.0001(14) 0.0017(14) -0.0001(13)
C2 0.0247(16) 0.0304(17) 0.0247(16) 0.0010(14) 0.0019(13) 0.0003(13)
C3 0.0233(16) 0.0376(19) 0.0266(18) 0.0015(14) 0.0001(13) 0.0044(14)
C4 0.0254(16) 0.0256(16) 0.0265(17) -0.0026(13) -0.0017(13) -0.0007(13)
C5 0.039(2) 0.043(2) 0.0287(18) 0.0049(16) 0.0019(16) 0.0051(15)
C6 0.0301(18) 0.048(2) 0.0287(18) 0.0008(16) -0.0015(15) 0.0014(16)
C7 0.0223(16) 0.0327(18) 0.0303(18) 0.0019(14) -0.0007(13) -0.0024(13)
C8 0.0240(16) 0.0267(17) 0.0301(17) 0.0005(13) 0.0002(13) -0.0018(13)
O1W 0.072(3) 0.097(3) 0.130(4) 0.019(3) 0.045(3) 0.033(3)

loop_
_atom_type_symbol
_atom_type_description
_atom_type_scat_dispersion_real
_atom_type_scat_dispersion_imag
_atom_type_scat_source
C C 0.0033 0.0016 'International Tables Vol C Tables 4.2.6.8 and 6.1.1.4'
H H 0.0000 0.0000 'International Tables Vol C Tables 4.2.6.8 and 6.1.1.4'
N N 0.0061 0.0033 'International Tables Vol C Tables 4.2.6.8 and 6.1.1.4'
O O 0.0106 0.0060 'International Tables Vol C Tables 4.2.6.8 and 6.1.1.4'
Mo Mo -1.6832 0.6857 'International Tables Vol C Tables 4.2.6.8 and 6.1.1.4'
P P 0.1023 0.0942 'International Tables Vol C Tables 4.2.6.8 and 6.1.1.4'

loop_
_geom_angle_atom_site_label_1
_geom_angle_atom_site_label_2
_geom_angle_atom_site_label_3
_geom_angle
O2 Mo1 O1 104.33(12)
O2 Mo1 O3 102.15(11)
O1 Mo1 O3 97.92(11)
O2 Mo1 O4 95.30(10)
O1 Mo1 O4 100.66(11)
O3 Mo1 O4 150.44(9)
O2 Mo1 O6 96.05(10)
O1 Mo1 O6 159.17(10)
O3 Mo1 O6 73.25(8)
O4 Mo1 O6 81.39(9)
O2 Mo1 O5 164.08(10)
O1 Mo1 O5 87.59(10)
O3 Mo1 O5 86.30(8)
O4 Mo1 O5 71.80(8)
O6 Mo1 O5 73.25(7)
O8 Mo2 O7 102.99(12)
O8 Mo2 O10 102.02(11)
O7 Mo2 O10 102.52(11)
O8 Mo2 O3 100.10(11)
O7 Mo2 O3 100.91(10)
O10 Mo2 O3 143.00(10)
O8 Mo2 O9 172.77(11)
O7 Mo2 O9 83.50(10)
O10 Mo2 O9 79.38(9)
O3 Mo2 O9 75.28(8)
O8 Mo2 O6 87.33(11)
O7 Mo2 O6 167.43(10)
O10 Mo2 O6 81.96(9)
O3 Mo2 O6 69.82(8)
O9 Mo2 O6 85.83(7)
O16 Mo3 O17 103.36(13)
O16 Mo3 O15 102.07(11)
O17 Mo3 O15 97.03(11)
O16 Mo3 O19 98.16(11)
O17 Mo3 O19 99.76(11)
O15 Mo3 O19 149.87(9)
O16 Mo3 O14 99.12(11)
O17 Mo3 O14 156.92(10)
O15 Mo3 O14 72.97(8)
O19 Mo3 O14 82.00(9)
O16 Mo3 O18 166.54(10)
O17 Mo3 O18 86.54(10)
O15 Mo3 O18 85.48(8)
O19 Mo3 O18 70.84(8)
O14 Mo3 O18 72.20(7)
O21 Mo4 O20 104.83(13)
O21 Mo4 O4 99.89(11)
O20 Mo4 O4 103.00(11)
O21 Mo4 O19 103.99(11)
O20 Mo4 O19 97.59(11)
O4 Mo4 O19 143.12(10)
O21 Mo4 O18 86.48(10)
O20 Mo4 O18 167.20(10)
O4 Mo4 O18 80.46(9)
O19 Mo4 O18 73.47(8)
O21 Mo4 O5 167.57(10)
O20 Mo4 O5 86.45(10)
O4 Mo4 O5 72.02(8)
O19 Mo4 O5 79.17(9)
O18 Mo4 O5 82.91(8)
O11 Mo5 O12 102.48(12)
O11 Mo5 O10 101.29(12)
O12 Mo5 O10 104.50(11)
O11 Mo5 O15 100.20(12)
O12 Mo5 O15 99.40(10)
O10 Mo5 O15 143.32(9)
O11 Mo5 O13 174.27(11)
O12 Mo5 O13 82.72(9)
O10 Mo5 O13 79.51(9)
O15 Mo5 O13 76.36(8)
O11 Mo5 O14 88.05(10)
O12 Mo5 O14 165.73(9)
O10 Mo5 O14 82.47(9)
O15 Mo5 O14 68.91(8)
O13 Mo5 O14 86.43(7)
O9 P1 O14 110.62(12)
O9 P1 O5 110.69(12)
O14 P1 O5 111.71(12)
O9 P1 O23 111.62(14)
O14 P1 O23 104.10(12)
O5 P1 O23 107.91(13)
O13 P2 O6 110.90(12)
O13 P2 O18 110.87(12)
O6 P2 O18 111.79(12)
O13 P2 O22 111.32(12)
O6 P2 O22 103.56(12)
O18 P2 O22 108.17(13)
Mo1 O3 Mo2 121.95(11)
Mo4 O4 Mo1 126.22(11)
P1 O5 Mo1 125.79(12)
P1 O5 Mo4 124.03(12)
Mo1 O5 Mo4 89.95(7)
P2 O6 Mo1 130.48(12)
P2 O6 Mo2 134.29(12)
Mo1 O6 Mo2 94.96(7)
P1 O9 Mo2 118.55(12)
Mo2 O10 Mo5 152.26(13)
P2 O13 Mo5 117.47(12)
P1 O14 Mo3 131.20(12)
P1 O14 Mo5 133.67(12)
Mo3 O14 Mo5 94.89(7)
Mo3 O15 Mo5 123.20(11)
P2 O18 Mo4 125.50(12)
P2 O18 Mo3 126.13(12)
Mo4 O18 Mo3 90.68(7)
Mo4 O19 Mo3 124.90(11)
P2 O22 H2P 121.3
P1 O23 H1P 118.2
C1 N1 H12A 112.0
C1 N1 H12B 97.7
H12A N1 H12B 105.3
C1 N1 H12C 110.5
H12A N1 H12C 117.5
H12B N1 H12C 111.8
C4 N2 H22B 113.1
C4 N2 H22C 114.8
H22B N2 H22C 108.3
C4 N2 H22A 115.7
H22B N2 H22A 96.1
H22C N2 H22A 107.0
C5 N3 H32A 109.5
C5 N3 H32B 109.5
H32A N3 H32B 109.5
C5 N3 H32C 109.5
H32A N3 H32C 109.5
H32B N3 H32C 109.5
C8 N4 H42C 109.6
C8 N4 H42B 115.1
H42C N4 H42B 102.1
C8 N4 H42A 110.9
H42C N4 H42A 111.1
H42B N4 H42A 107.7
N1 C1 C2 110.3(3)
N1 C1 H1A 108.3
C2 C1 H1A 112.9
N1 C1 H1B 110.5
C2 C1 H1B 113.6
H1A C1 H1B 100.8
C1 C2 C3 112.9(3)
C1 C2 H2A 110.1
C3 C2 H2A 107.1
C1 C2 H2B 107.9
C3 C2 H2B 105.5
H2A C2 H2B 113.4
C4 C3 C2 113.4(3)
C4 C3 H3B 110.2
C2 C3 H3B 107.9
C4 C3 H3A 105.9
C2 C3 H3A 112.1
H3B C3 H3A 107.2
N2 C4 C3 109.9(3)
N2 C4 H4A 105.6
C3 C4 H4A 113.9
N2 C4 H4B 99.9
C3 C4 H4B 111.3
H4A C4 H4B 115.0
N3 C5 C6 111.5(3)
N3 C5 H5B 109.6
C6 C5 H5B 109.3
N3 C5 H5A 107.3
C6 C5 H5A 107.6
H5B C5 H5A 111.5
C5 C6 C7 114.2(3)
C5 C6 H6B 110.5
C7 C6 H6B 111.0
C5 C6 H6A 106.3
C7 C6 H6A 105.2
H6B C6 H6A 109.3
C8 C7 C6 109.7(3)
C8 C7 H7A 106.5
C6 C7 H7A 111.2
C8 C7 H7B 115.2
C6 C7 H7B 106.5
H7A C7 H7B 107.7
N4 C8 C7 110.6(3)
N4 C8 H8B 104.3
C7 C8 H8B 114.2
N4 C8 H8A 98.1
C7 C8 H8A 107.9
H8B C8 H8A 120.2
H1W O1W H2W 134.3

loop_
_geom_bond_atom_site_label_1
_geom_bond_atom_site_label_2
_geom_bond_distance
Mo1 O2 1.702(2)
Mo1 O1 1.703(2)
Mo1 O3 1.932(2)
Mo1 O4 1.949(2)
Mo1 O6 2.219(2)
Mo1 O5 2.424(2)
Mo2 O8 1.696(2)
Mo2 O7 1.713(2)
Mo2 O10 1.894(2)
Mo2 O3 1.935(2)
Mo2 O9 2.355(2)
Mo2 O6 2.367(2)
Mo3 O16 1.694(2)
Mo3 O17 1.710(2)
Mo3 O15 1.921(2)
Mo3 O19 1.931(2)
Mo3 O14 2.211(2)
Mo3 O18 2.455(2)
Mo4 O21 1.698(2)
Mo4 O20 1.703(2)
Mo4 O4 1.906(2)
Mo4 O19 1.923(2)
Mo4 O18 2.348(2)
Mo4 O5 2.442(2)
Mo5 O11 1.696(2)
Mo5 O12 1.713(2)
Mo5 O10 1.902(2)
Mo5 O15 1.928(2)
Mo5 O13 2.350(2)
Mo5 O14 2.383(2)
P1 O9 1.508(2)
P1 O14 1.538(2)
P1 O5 1.543(2)
P1 O23 1.572(2)
P2 O13 1.505(2)
P2 O6 1.534(2)
P2 O18 1.538(2)
P2 O22 1.576(2)
O22 H2P 0.8802
O23 H1P 0.9995
N1 C1 1.488(4)
N1 H12A 0.8259
N1 H12B 0.8717
N1 H12C 0.9389
N2 C4 1.493(4)
N2 H22B 0.8311
N2 H22C 0.9114
N2 H22A 0.9721
N3 C5 1.475(5)
N3 H32A 0.8900
N3 H32B 0.8900
N3 H32C 0.8900
N4 C8 1.486(4)
N4 H42C 0.8965
N4 H42B 0.9361
N4 H42A 0.9797
C1 C2 1.512(5)
C1 H1A 0.9216
C1 H1B 1.0065
C2 C3 1.523(5)
C2 H2A 0.8544
C2 H2B 0.9297
C3 C4 1.508(5)
C3 H3B 0.9970
C3 H3A 0.9044
C4 H4A 0.9689
C4 H4B 1.0498
C5 C6 1.510(5)
C5 H5B 1.0061
C5 H5A 1.0066
C6 C7 1.511(5)
C6 H6B 0.9080
C6 H6A 0.9986
C7 C8 1.504(5)
C7 H7A 0.9804
C7 H7B 0.9088
C8 H8B 0.8981
C8 H8A 0.9985
O1W H1W 0.8193
O1W H2W 0.9690

loop_
_geom_torsion_atom_site_label_1
_geom_torsion_atom_site_label_2
_geom_torsion_atom_site_label_3
_geom_torsion_atom_site_label_4
_geom_torsion
O2 Mo1 O3 Mo2 -93.94(15)
O1 Mo1 O3 Mo2 159.47(14)
O4 Mo1 O3 Mo2 30.9(3)
O6 Mo1 O3 Mo2 -1.20(11)
O5 Mo1 O3 Mo2 72.42(13)
O8 Mo2 O3 Mo1 84.49(15)
O7 Mo2 O3 Mo1 -170.03(14)
O10 Mo2 O3 Mo1 -41.5(2)
O9 Mo2 O3 Mo1 -89.81(13)
O6 Mo2 O3 Mo1 1.14(11)
O21 Mo4 O4 Mo1 -171.63(15)
O20 Mo4 O4 Mo1 80.50(16)
O19 Mo4 O4 Mo1 -41.7(2)
O18 Mo4 O4 Mo1 -86.93(14)
O5 Mo4 O4 Mo1 -1.35(12)
O2 Mo1 O4 Mo4 171.82(15)
O1 Mo1 O4 Mo4 -82.50(16)
O3 Mo1 O4 Mo4 45.5(3)
O6 Mo1 O4 Mo4 76.47(14)
O5 Mo1 O4 Mo4 1.37(12)
O9 P1 O5 Mo1 33.15(18)
O14 P1 O5 Mo1 -90.59(16)
O23 P1 O5 Mo1 155.57(14)
O9 P1 O5 Mo4 152.20(13)
O14 P1 O5 Mo4 28.46(18)
O23 P1 O5 Mo4 -85.39(16)
O2 Mo1 O5 P1 95.7(4)
O1 Mo1 O5 P1 -125.24(16)
O3 Mo1 O5 P1 -27.14(15)
O4 Mo1 O5 P1 132.71(16)
O6 Mo1 O5 P1 46.47(14)
O2 Mo1 O5 Mo4 -37.9(4)
O1 Mo1 O5 Mo4 101.19(10)
O3 Mo1 O5 Mo4 -160.71(8)
O4 Mo1 O5 Mo4 -0.86(8)
O6 Mo1 O5 Mo4 -87.10(8)
O21 Mo4 O5 P1 -83.3(5)
O20 Mo4 O5 P1 121.14(16)
O4 Mo4 O5 P1 -133.96(16)
O19 Mo4 O5 P1 22.71(14)
O18 Mo4 O5 P1 -51.73(14)
O21 Mo4 O5 Mo1 51.5(5)
O20 Mo4 O5 Mo1 -104.02(10)
O4 Mo4 O5 Mo1 0.88(8)
O19 Mo4 O5 Mo1 157.55(9)
O18 Mo4 O5 Mo1 83.11(7)
O13 P2 O6 Mo1 -177.45(14)
O18 P2 O6 Mo1 -53.17(19)
O22 P2 O6 Mo1 63.05(18)
O13 P2 O6 Mo2 -5.0(2)
O18 P2 O6 Mo2 119.26(16)
O22 P2 O6 Mo2 -124.52(17)
O2 Mo1 O6 P2 -83.70(17)
O1 Mo1 O6 P2 108.1(3)
O3 Mo1 O6 P2 175.40(18)
O4 Mo1 O6 P2 10.76(16)
O5 Mo1 O6 P2 84.24(16)
O2 Mo1 O6 Mo2 101.73(10)
O1 Mo1 O6 Mo2 -66.4(3)
O3 Mo1 O6 Mo2 0.83(8)
O4 Mo1 O6 Mo2 -163.80(9)
O5 Mo1 O6 Mo2 -90.32(8)
O8 Mo2 O6 P2 83.14(19)
O7 Mo2 O6 P2 -131.3(4)
O10 Mo2 O6 P2 -19.40(17)
O3 Mo2 O6 P2 -175.07(19)
O9 Mo2 O6 P2 -99.24(17)
O8 Mo2 O6 Mo1 -102.63(11)
O7 Mo2 O6 Mo1 43.0(5)
O10 Mo2 O6 Mo1 154.83(10)
O3 Mo2 O6 Mo1 -0.85(8)
O9 Mo2 O6 Mo1 74.99(8)
O14 P1 O9 Mo2 58.95(16)
O5 P1 O9 Mo2 -65.43(15)
O23 P1 O9 Mo2 174.36(12)
O7 Mo2 O9 P1 -174.95(16)
O10 Mo2 O9 P1 -70.87(14)
O3 Mo2 O9 P1 81.94(14)
O6 Mo2 O9 P1 11.72(13)
O8 Mo2 O10 Mo5 -113.8(3)
O7 Mo2 O10 Mo5 139.8(3)
O3 Mo2 O10 Mo5 11.7(4)
O9 Mo2 O10 Mo5 59.0(3)
O6 Mo2 O10 Mo5 -28.2(3)
O11 Mo5 O10 Mo2 -114.9(3)
O12 Mo5 O10 Mo2 138.9(3)
O15 Mo5 O10 Mo2 9.9(4)
O13 Mo5 O10 Mo2 59.3(3)
O14 Mo5 O10 Mo2 -28.4(3)
O6 P2 O13 Mo5 59.01(15)
O18 P2 O13 Mo5 -65.79(15)
O22 P2 O13 Mo5 173.75(12)
O12 Mo5 O13 P2 -176.95(15)
O10 Mo5 O13 P2 -70.67(14)
O15 Mo5 O13 P2 81.49(14)
O14 Mo5 O13 P2 12.33(13)
O9 P1 O14 Mo3 -177.82(15)
O5 P1 O14 Mo3 -54.04(19)
O23 P1 O14 Mo3 62.15(19)
O9 P1 O14 Mo5 -4.9(2)
O5 P1 O14 Mo5 118.84(16)
O23 P1 O14 Mo5 -124.97(17)
O16 Mo3 O14 P1 -84.22(18)
O17 Mo3 O14 P1 109.0(3)
O15 Mo3 O14 P1 175.86(19)
O19 Mo3 O14 P1 12.83(16)
O18 Mo3 O14 P1 85.18(16)
O16 Mo3 O14 Mo5 100.94(11)
O17 Mo3 O14 Mo5 -65.9(3)
O15 Mo3 O14 Mo5 1.02(8)
O19 Mo3 O14 Mo5 -162.01(9)
O18 Mo3 O14 Mo5 -89.65(8)
O11 Mo5 O14 P1 82.61(19)
O12 Mo5 O14 P1 -139.4(4)
O10 Mo5 O14 P1 -19.05(17)
O15 Mo5 O14 P1 -175.67(19)
O13 Mo5 O14 P1 -98.92(17)
O11 Mo5 O14 Mo3 -102.76(11)
O12 Mo5 O14 Mo3 35.2(4)
O10 Mo5 O14 Mo3 155.58(9)
O15 Mo5 O14 Mo3 -1.04(8)
O13 Mo5 O14 Mo3 75.71(8)
O16 Mo3 O15 Mo5 -97.48(15)
O17 Mo3 O15 Mo5 157.19(15)
O19 Mo3 O15 Mo5 33.6(3)
O14 Mo3 O15 Mo5 -1.50(12)
O18 Mo3 O15 Mo5 71.25(13)
O11 Mo5 O15 Mo3 85.32(15)
O12 Mo5 O15 Mo3 -170.07(14)
O10 Mo5 O15 Mo3 -39.8(2)
O13 Mo5 O15 Mo3 -90.00(13)
O14 Mo5 O15 Mo3 1.43(11)
O13 P2 O18 Mo4 156.50(13)
O6 P2 O18 Mo4 32.20(18)
O22 P2 O18 Mo4 -81.19(16)
O13 P2 O18 Mo3 33.90(17)
O6 P2 O18 Mo3 -90.40(16)
O22 P2 O18 Mo3 156.21(13)
O21 Mo4 O18 P2 119.29(17)
O20 Mo4 O18 P2 -88.2(5)
O4 Mo4 O18 P2 18.64(15)
O19 Mo4 O18 P2 -134.99(16)
O5 Mo4 O18 P2 -54.23(14)
O21 Mo4 O18 Mo3 -103.59(10)
O20 Mo4 O18 Mo3 48.9(5)
O4 Mo4 O18 Mo3 155.76(9)
O19 Mo4 O18 Mo3 2.13(8)
O5 Mo4 O18 Mo3 82.89(7)
O16 Mo3 O18 P2 98.3(5)
O17 Mo3 O18 P2 -123.87(16)
O15 Mo3 O18 P2 -26.53(15)
O19 Mo3 O18 P2 134.55(16)
O14 Mo3 O18 P2 47.02(14)
O16 Mo3 O18 Mo4 -38.4(5)
O17 Mo3 O18 Mo4 99.43(10)
O15 Mo3 O18 Mo4 -163.23(8)
O19 Mo3 O18 Mo4 -2.15(8)
O14 Mo3 O18 Mo4 -89.68(8)
O21 Mo4 O19 Mo3 78.66(16)
O20 Mo4 O19 Mo3 -173.92(15)
O4 Mo4 O19 Mo3 -50.2(2)
O18 Mo4 O19 Mo3 -3.30(12)
O5 Mo4 O19 Mo3 -89.03(14)
O16 Mo3 O19 Mo4 175.20(15)
O17 Mo3 O19 Mo4 -79.64(16)
O15 Mo3 O19 Mo4 43.3(3)
O14 Mo3 O19 Mo4 77.06(14)
O18 Mo3 O19 Mo4 3.20(12)
N1 C1 C2 C3 -179.4(3)
C1 C2 C3 C4 -76.2(4)
C2 C3 C4 N2 172.4(3)
N3 C5 C6 C7 -60.1(5)
C5 C6 C7 C8 173.2(3)
C6 C7 C8 N4 178.8(3)
